data_7110253
loop_
_publ_author_name
'Tetsuro Murahashi'
'Seita Kimura'
'Kohei Takase'
'Tomohito Uemura'
'Sensuke Ogoshi'
'Koji Yamamoto'

_publ_section_title
;
 Bis-cyclooctatetraene tripalladium sandwich complexes
;
_journal_name_full Chem.Commun.
_journal_page_first 820
_journal_paper_doi 10.1039/c3cc47515h
_journal_volume 50
_journal_year 2014
_chemical_formula_moiety 'C22 H26 B2 F8 O2 Pd3'
_chemical_formula_sum 'C22 H26 B2 F8 O2 Pd3'
_chemical_formula_weight 815.25
_space_group_IT_number 14
_symmetry_cell_setting monoclinic
_symmetry_Int_Tables_number 14
_symmetry_space_group_name_Hall '-P 2yn'
_symmetry_space_group_name_H-M 'P 1 21/n 1'
_atom_sites_solution_hydrogens geom
_atom_sites_solution_primary direct
_atom_sites_solution_secondary difmap
_cell_angle_alpha 90.0000
_cell_angle_beta 93.4204(16)
_cell_angle_gamma 90.0000
_cell_formula_units_Z 4
_cell_length_a 10.0392(6)
_cell_length_b 16.3516(10)
_cell_length_c 14.6824(8)
_cell_measurement_reflns_used 16098
_cell_measurement_temperature 123
_cell_measurement_theta_max 27.45
_cell_measurement_theta_min 3.04
_cell_volume 2405.9(2)
_computing_cell_refinement 'RAPID AUTO'
_computing_data_collection 'RAPID AUTO (Rigaku, ????)'
_computing_data_reduction 'RAPID AUTO'
_computing_molecular_graphics 'CrystalStructure 4.0'
_computing_publication_material 'CrystalStructure 4.0 (Rigaku, 2010)'
_computing_structure_refinement 'CRYSTALS (Carruthers, et al., 1999)'
_computing_structure_solution 'SIR92 (Altomare, et al., 1994)'
_diffrn_ambient_temperature 123
_diffrn_detector_area_resol_mean 10.000
_diffrn_measured_fraction_theta_full 0.997
_diffrn_measured_fraction_theta_max 0.997
_diffrn_measurement_device_type 'Rigaku R-AXIS RAPID'
_diffrn_measurement_method \w
_diffrn_radiation_type 'Mo K\a'
_diffrn_radiation_wavelength 0.71075
_diffrn_reflns_av_R_equivalents 0.0545
_diffrn_reflns_limit_h_max 11
_diffrn_reflns_limit_h_min -13
_diffrn_reflns_limit_k_max 21
_diffrn_reflns_limit_k_min -21
_diffrn_reflns_limit_l_max 18
_diffrn_reflns_limit_l_min -19
_diffrn_reflns_number 22511
_diffrn_reflns_theta_full 27.44
_diffrn_reflns_theta_max 27.45
_diffrn_standards_number 0
_exptl_absorpt_coefficient_mu 2.303
_exptl_absorpt_correction_T_max 0.794
_exptl_absorpt_correction_T_min 0.321
_exptl_absorpt_correction_type multi-scan
_exptl_absorpt_process_details 'ABSCOR (Rigaku, 1995)'
_exptl_crystal_colour orange
_exptl_crystal_density_diffrn 2.251
_exptl_crystal_density_method 'not measured'
_exptl_crystal_description block
_exptl_crystal_F_000 1576.00
_exptl_crystal_size_max 0.200
_exptl_crystal_size_mid 0.200
_exptl_crystal_size_min 0.100
_refine_diff_density_max 7.330
_refine_diff_density_min -0.946
_refine_ls_extinction_method none
_refine_ls_goodness_of_fit_ref 1.077
_refine_ls_hydrogen_treatment constr
_refine_ls_number_parameters 356
_refine_ls_number_reflns 4221
_refine_ls_R_factor_gt 0.0540
_refine_ls_shift/su_max 0.000
_refine_ls_structure_factor_coef F
_refine_ls_weighting_details
;
    Chebychev polynomial with 3 parameters (Carruthers & Watkin, 1979)
    7.7161    -1.2418    5.1639
;
_refine_ls_weighting_scheme calc
_refine_ls_wR_factor_ref 0.0602
_reflns_number_gt 4221
_reflns_number_total 5472
_reflns_threshold_expression F>3.0\s(F)
_cod_data_source_file c3cc47515h.txt
_cod_data_source_block kimura4
_cod_original_cell_volume 2405.9(3)
_cod_database_code 7110253

loop_
_symmetry_equiv_pos_site_id
_symmetry_equiv_pos_as_xyz
1 +X,+Y,+Z
2 1/2-X,1/2+Y,1/2-Z
3 -X,-Y,-Z
4 1/2+X,1/2-Y,1/2+Z

loop_
_atom_site_label
_atom_site_type_symbol
_atom_site_fract_x
_atom_site_fract_y
_atom_site_fract_z
_atom_site_U_iso_or_equiv
_atom_site_adp_type
_atom_site_occupancy
_atom_site_symmetry_multiplicity
_atom_site_calc_flag
_atom_site_refinement_flags
Pd1 Pd 0.91762(5) 0.49897(3) 0.24389(3) 0.02188(13) Uani 1.0 4 d .
Pd2 Pd 1.16859(5) 0.43394(3) 0.26038(3) 0.01915(13) Uani 1.0 4 d .
Pd3 Pd 1.17364(5) 0.60086(3) 0.24828(3) 0.01868(13) Uani 1.0 4 d .
F1 F 0.3559(5) 0.2997(3) 0.4593(3) 0.0318(11) Uani 1.0 4 d .
F2 F 0.3408(6) 0.2748(4) 0.6104(4) 0.0491(16) Uani 1.0 4 d .
F3 F 0.4163(5) 0.3982(3) 0.5621(3) 0.0354(12) Uani 1.0 4 d .
F4 F 0.5427(5) 0.2841(3) 0.5529(3) 0.0319(12) Uani 1.0 4 d .
F5 F 0.4664(9) 0.4038(5) -0.0243(5) 0.082(3) Uani 1.0 4 d .
F6 F 0.3326(6) 0.3000(4) 0.0002(5) 0.0583(18) Uani 1.0 4 d .
F7 F 0.3907(7) 0.3323(6) -0.1428(5) 0.072(3) Uani 1.0 4 d .
F8 F 0.5417(7) 0.2768(6) -0.0432(5) 0.081(3) Uani 1.0 4 d .
O1 O 1.2855(6) 0.3181(4) 0.2694(4) 0.0339(14) Uani 1.0 4 d .
O2 O 1.0981(6) 0.2027(4) 0.2501(4) 0.0405(17) Uani 1.0 4 d .
C1 C 0.9099(7) 0.5992(5) 0.3540(5) 0.0277(18) Uani 1.0 4 d .
C2 C 0.8828(7) 0.5186(5) 0.3839(5) 0.0275(18) Uani 1.0 4 d .
C3 C 0.9589(7) 0.4457(5) 0.3872(5) 0.0244(17) Uani 1.0 4 d .
C4 C 1.0985(7) 0.4264(5) 0.3996(5) 0.0241(17) Uani 1.0 4 d .
C5 C 1.2157(7) 0.4743(5) 0.4010(4) 0.0217(16) Uani 1.0 4 d .
C6 C 1.2422(7) 0.5594(5) 0.3926(4) 0.0219(16) Uani 1.0 4 d .
C7 C 1.1646(7) 0.6319(5) 0.3894(5) 0.0227(16) Uani 1.0 4 d .
C8 C 1.0330(7) 0.6472(4) 0.3562(5) 0.0251(17) Uani 1.0 4 d .
C9 C 0.9149(7) 0.5828(5) 0.1185(5) 0.0252(17) Uani 1.0 4 d .
C10 C 0.8861(7) 0.5009(5) 0.0997(5) 0.0259(17) Uani 1.0 4 d .
C11 C 0.9648(8) 0.4278(5) 0.1142(5) 0.0260(17) Uani 1.0 4 d .
C12 C 1.1037(7) 0.4078(5) 0.1180(4) 0.0225(16) Uani 1.0 4 d .
C13 C 1.2225(7) 0.4559(5) 0.1189(4) 0.0214(16) Uani 1.0 4 d .
C14 C 1.2490(7) 0.5406(4) 0.1182(4) 0.0190(15) Uani 1.0 4 d .
C15 C 1.1699(7) 0.6137(4) 0.1030(5) 0.0210(16) Uani 1.0 4 d .
C16 C 1.0375(7) 0.6312(4) 0.1203(5) 0.0221(16) Uani 1.0 4 d .
C17 C 0.5782(8) 0.4182(5) 0.3548(6) 0.0308(19) Uani 1.0 4 d .
C18 C 0.5487(7) 0.4657(5) 0.2766(6) 0.0333(19) Uani 1.0 4 d .
C19 C 0.5808(7) 0.4341(5) 0.1916(5) 0.0302(19) Uani 1.0 4 d .
C20 C 0.6414(8) 0.3584(5) 0.1860(6) 0.032(2) Uani 1.0 4 d .
C21 C 0.6738(8) 0.3138(5) 0.2651(6) 0.034(2) Uani 1.0 4 d .
C22 C 0.6395(8) 0.3432(5) 0.3492(5) 0.0315(19) Uani 1.0 4 d .
B1 B 0.4118(8) 0.3138(5) 0.5459(5) 0.0215(18) Uani 1.0 4 d .
B2 B 0.4342(9) 0.3260(6) -0.0502(7) 0.033(3) Uani 1.0 4 d .
H1 H 0.8277 0.6337 0.3463 0.0333 Uiso 1.0 4 calc R
H2 H 0.7961 0.5125 0.4057 0.0331 Uiso 1.0 4 calc R
H3 H 0.9022 0.3967 0.3976 0.0295 Uiso 1.0 4 calc R
H4 H 1.1151 0.3695 0.4062 0.0288 Uiso 1.0 4 calc R
H5 H 1.2943 0.4425 0.4113 0.0259 Uiso 1.0 4 calc R
H6 H 1.3388 0.5719 0.4064 0.0262 Uiso 1.0 4 calc R
H7 H 1.2093 0.6784 0.4152 0.0273 Uiso 1.0 4 calc R
H8 H 1.0141 0.7071 0.3497 0.0299 Uiso 1.0 4 calc R
H9 H 0.8333 0.6178 0.1129 0.0300 Uiso 1.0 4 calc R
H10 H 0.8003 0.4916 0.0707 0.0309 Uiso 1.0 4 calc R
H11 H 0.9085 0.3775 0.1066 0.0310 Uiso 1.0 4 calc R
H12 H 1.1202 0.3506 0.1180 0.0269 Uiso 1.0 4 calc R
H13 H 1.3012 0.4234 0.1228 0.0260 Uiso 1.0 4 calc R
H14 H 1.3460 0.5517 0.1119 0.0228 Uiso 1.0 4 calc R
H15 H 1.2161 0.6574 0.0763 0.0254 Uiso 1.0 4 calc R
H16 H 1.0186 0.6911 0.1154 0.0262 Uiso 1.0 4 calc R
H17 H 0.5552 0.4385 0.4124 0.0372 Uiso 1.0 4 calc R
H18 H 0.5083 0.5180 0.2807 0.0396 Uiso 1.0 4 calc R
H19 H 0.5611 0.4649 0.1376 0.0364 Uiso 1.0 4 calc R
H20 H 0.6611 0.3370 0.1282 0.0394 Uiso 1.0 4 calc R
H21 H 0.7187 0.2629 0.2610 0.0407 Uiso 1.0 4 calc R
H22 H 0.6585 0.3118 0.4028 0.0378 Uiso 1.0 4 calc R

loop_
_atom_site_aniso_label
_atom_site_aniso_U_11
_atom_site_aniso_U_22
_atom_site_aniso_U_33
_atom_site_aniso_U_12
_atom_site_aniso_U_13
_atom_site_aniso_U_23
Pd1 0.0156(3) 0.0339(3) 0.0161(3) -0.00059(19) 0.00044(17) 0.00261(18)
Pd2 0.0239(3) 0.0175(3) 0.0157(3) 0.00273(18) -0.00125(17) 0.00048(17)
Pd3 0.0204(3) 0.0179(3) 0.0176(3) -0.00277(18) 0.00030(17) -0.00046(17)
F1 0.036(3) 0.025(2) 0.032(3) 0.0015(18) -0.0127(18) -0.0077(17)
F2 0.050(3) 0.048(3) 0.052(3) 0.008(3) 0.024(3) 0.018(3)
F3 0.048(3) 0.019(2) 0.038(3) 0.0059(19) -0.012(2) -0.0064(18)
F4 0.022(2) 0.035(3) 0.038(3) 0.0086(17) -0.0032(17) 0.0001(19)
F5 0.120(7) 0.058(4) 0.073(5) -0.041(5) 0.045(5) -0.015(4)
F6 0.045(4) 0.047(3) 0.086(5) -0.002(3) 0.032(3) 0.017(3)
F7 0.049(4) 0.117(6) 0.049(4) 0.019(4) -0.010(3) -0.007(4)
F8 0.053(4) 0.119(7) 0.073(5) 0.050(4) 0.017(4) 0.017(5)
O1 0.039(3) 0.027(3) 0.034(3) 0.012(3) -0.011(3) -0.003(3)
O2 0.043(4) 0.047(4) 0.030(3) 0.005(3) -0.005(3) 0.002(3)
C1 0.020(4) 0.042(4) 0.021(4) 0.012(3) 0.003(3) -0.003(3)
C2 0.020(4) 0.044(5) 0.019(3) -0.001(3) 0.004(3) 0.000(3)
C3 0.019(3) 0.039(4) 0.016(3) -0.010(3) 0.004(3) -0.002(3)
C4 0.027(4) 0.025(4) 0.020(3) -0.004(3) -0.001(3) 0.003(3)
C5 0.024(4) 0.027(4) 0.014(3) 0.002(3) -0.002(3) -0.001(3)
C6 0.020(4) 0.029(4) 0.016(3) -0.001(3) -0.001(3) -0.005(3)
C7 0.022(4) 0.027(4) 0.019(3) -0.002(3) 0.002(3) -0.007(3)
C8 0.024(4) 0.021(4) 0.030(4) 0.008(3) -0.002(3) -0.006(3)
C9 0.016(4) 0.041(4) 0.018(3) 0.004(3) -0.003(3) 0.008(3)
C10 0.019(3) 0.041(4) 0.017(3) -0.009(3) -0.004(3) 0.000(3)
C11 0.035(4) 0.026(4) 0.017(3) -0.010(3) -0.002(3) -0.002(3)
C12 0.030(4) 0.023(4) 0.014(3) 0.002(3) -0.000(3) -0.004(3)
C13 0.020(3) 0.031(4) 0.013(3) 0.008(3) 0.005(3) -0.001(3)
C14 0.019(3) 0.022(3) 0.016(3) 0.002(3) 0.000(3) -0.004(3)
C15 0.024(4) 0.019(3) 0.021(3) -0.002(3) 0.006(3) 0.003(3)
C16 0.024(4) 0.021(3) 0.021(3) 0.005(3) -0.006(3) 0.006(3)
C17 0.023(4) 0.036(4) 0.034(4) -0.009(3) 0.007(3) -0.011(3)
C18 0.021(4) 0.033(4) 0.045(5) 0.000(3) -0.004(3) -0.018(4)
C19 0.020(4) 0.046(5) 0.025(4) -0.002(3) 0.005(3) 0.003(3)
C20 0.030(4) 0.038(5) 0.030(4) -0.004(3) 0.011(3) -0.002(3)
C21 0.032(4) 0.034(5) 0.036(4) -0.001(3) 0.004(3) -0.000(3)
C22 0.028(4) 0.036(4) 0.030(4) -0.007(3) -0.000(3) -0.001(3)
B1 0.023(4) 0.017(4) 0.024(4) 0.001(3) 0.001(3) 0.002(3)
B2 0.028(5) 0.033(5) 0.038(5) 0.003(4) 0.002(4) 0.001(4)

loop_
_atom_type_symbol
_atom_type_description
_atom_type_scat_dispersion_real
_atom_type_scat_dispersion_imag
_atom_type_scat_source
C C 0.0033 0.0016
;
International Tables for Crystallography
(1992, Vol. C, Tables 4.2.6.8 and 6.1.1.4)
;
H H 0.0000 0.0000
;
International Tables for Crystallography
(1992, Vol. C, Table 6.1.1.4)
;
B B 0.0013 0.0007
;
International Tables for Crystallography
(1992, Vol. C, Tables 4.2.6.8 and 6.1.1.4)
;
F F 0.0171 0.0103
;
International Tables for Crystallography
(1992, Vol. C, Tables 4.2.6.8 and 6.1.1.4)
;
O O 0.0106 0.0060
;
International Tables for Crystallography
(1992, Vol. C, Tables 4.2.6.8 and 6.1.1.4)
;
Pd Pd -0.9988 1.0072
;
International Tables for Crystallography
(1992, Vol. C, Tables 4.2.6.8 and 6.1.1.4)
;

loop_
_geom_angle_atom_site_label_1
_geom_angle_atom_site_label_2
_geom_angle_atom_site_label_3
_geom_angle
_geom_angle_publ_flag
Pd2 Pd1 C1 106.49(18) yes
Pd2 Pd1 C2 100.17(19) yes
Pd2 Pd1 C3 69.85(17) yes
Pd2 Pd1 C9 105.68(17) yes
Pd2 Pd1 C10 100.13(19) yes
Pd2 Pd1 C11 69.07(19) yes
C1 Pd1 C2 37.1(3) yes
C1 Pd1 C3 68.8(3) yes
C1 Pd1 C9 98.0(3) yes
C1 Pd1 C10 132.8(3) yes
C1 Pd1 C11 162.7(3) yes
C2 Pd1 C3 37.1(3) yes
C2 Pd1 C9 133.6(3) yes
C2 Pd1 C10 159.6(3) yes
C2 Pd1 C11 158.0(3) yes
C3 Pd1 C9 163.1(3) yes
C3 Pd1 C10 158.4(3) yes
C3 Pd1 C11 122.1(3) yes
C9 Pd1 C10 36.5(3) yes
C9 Pd1 C11 68.4(3) yes
C10 Pd1 C11 37.7(3) yes
Pd1 Pd2 Pd3 68.070(19) yes
Pd1 Pd2 O1 144.69(15) yes
Pd1 Pd2 C4 76.13(18) yes
Pd1 Pd2 C5 96.44(18) yes
Pd1 Pd2 C12 76.80(19) yes
Pd1 Pd2 C13 97.48(17) yes
Pd3 Pd2 O1 147.15(15) yes
Pd3 Pd2 C4 97.12(19) yes
Pd3 Pd2 C5 75.93(18) yes
Pd3 Pd2 C12 97.94(18) yes
Pd3 Pd2 C13 76.72(19) yes
O1 Pd2 C4 95.4(3) yes
O1 Pd2 C5 96.7(3) yes
O1 Pd2 C12 91.0(3) yes
O1 Pd2 C13 92.1(3) yes
C4 Pd2 C5 37.5(3) yes
C4 Pd2 C12 141.2(3) yes
C4 Pd2 C13 172.5(3) yes
C5 Pd2 C12 172.3(3) yes
C5 Pd2 C13 141.8(3) yes
C12 Pd2 C13 37.9(3) yes
Pd2 Pd3 C6 69.52(17) yes
Pd2 Pd3 C7 99.87(19) yes
Pd2 Pd3 C8 105.57(17) yes
Pd2 Pd3 C14 68.75(17) yes
Pd2 Pd3 C15 99.37(18) yes
Pd2 Pd3 C16 104.74(17) yes
C6 Pd3 C7 37.1(3) yes
C6 Pd3 C8 68.0(3) yes
C6 Pd3 C14 122.8(3) yes
C6 Pd3 C15 159.5(3) yes
C6 Pd3 C16 161.1(3) yes
C7 Pd3 C8 36.5(3) yes
C7 Pd3 C14 159.1(3) yes
C7 Pd3 C15 160.4(3) yes
C7 Pd3 C16 132.8(3) yes
C8 Pd3 C14 161.4(3) yes
C8 Pd3 C15 132.5(3) yes
C8 Pd3 C16 97.5(3) yes
C14 Pd3 C15 37.6(3) yes
C14 Pd3 C16 68.1(3) yes
C15 Pd3 C16 36.3(3) yes
Pd1 C1 C2 64.7(4) yes
Pd1 C1 C8 109.5(5) yes
C2 C1 C8 132.0(7) yes
Pd1 C2 C1 78.2(4) yes
Pd1 C2 C3 77.7(4) yes
C1 C2 C3 132.8(7) yes
Pd1 C3 C2 65.3(4) yes
Pd1 C3 C4 108.7(5) yes
C2 C3 C4 135.2(7) yes
Pd2 C4 C3 103.5(5) yes
Pd2 C4 C5 70.8(4) yes
C3 C4 C5 133.2(7) yes
Pd2 C5 C4 71.7(4) yes
Pd2 C5 C6 104.1(4) yes
C4 C5 C6 134.5(7) yes
Pd3 C6 C5 108.8(4) yes
Pd3 C6 C7 65.6(4) yes
C5 C6 C7 135.6(7) yes
Pd3 C7 C6 77.2(4) yes
Pd3 C7 C8 78.4(4) yes
C6 C7 C8 131.7(7) yes
Pd3 C8 C1 111.0(5) yes
Pd3 C8 C7 65.1(4) yes
C1 C8 C7 133.4(7) yes
Pd1 C9 C10 65.0(4) yes
Pd1 C9 C16 109.8(5) yes
C10 C9 C16 133.5(7) yes
Pd1 C10 C9 78.4(4) yes
Pd1 C10 C11 78.0(4) yes
C9 C10 C11 131.4(7) yes
Pd1 C11 C10 64.2(4) yes
Pd1 C11 C12 109.3(5) yes
C10 C11 C12 136.0(7) yes
Pd2 C12 C11 103.1(5) yes
Pd2 C12 C13 71.5(4) yes
C11 C12 C13 133.4(7) yes
Pd2 C13 C12 70.6(4) yes
Pd2 C13 C14 102.9(4) yes
C12 C13 C14 134.3(7) yes
Pd3 C14 C13 109.9(5) yes
Pd3 C14 C15 64.7(4) yes
C13 C14 C15 135.3(6) yes
Pd3 C15 C14 77.8(4) yes
Pd3 C15 C16 78.4(4) yes
C14 C15 C16 131.4(6) yes
Pd3 C16 C9 110.8(5) yes
Pd3 C16 C15 65.3(4) yes
C9 C16 C15 134.0(7) yes
C18 C17 C22 121.2(8) yes
C17 C18 C19 118.4(8) yes
C18 C19 C20 120.4(7) yes
C19 C20 C21 120.1(8) yes
C20 C21 C22 120.1(8) yes
C17 C22 C21 119.8(8) yes
F1 B1 F2 111.0(6) yes
F1 B1 F3 109.3(6) yes
F1 B1 F4 109.8(6) yes
F2 B1 F3 110.6(6) yes
F2 B1 F4 108.1(6) yes
F3 B1 F4 108.0(6) yes
F5 B2 F6 108.3(8) yes
F5 B2 F7 104.8(8) yes
F5 B2 F8 111.2(8) yes
F6 B2 F7 110.4(7) yes
F6 B2 F8 113.3(8) yes
F7 B2 F8 108.6(8) yes
Pd1 C1 H1 112.593 no
C2 C1 H1 112.737 no
C8 C1 H1 112.885 no
Pd1 C2 H2 120.963 no
C1 C2 H2 113.427 no
C3 C2 H2 113.819 no
Pd1 C3 H3 111.811 no
C2 C3 H3 111.693 no
C4 C3 H3 111.334 no
Pd2 C4 H4 94.920 no
C3 C4 H4 113.058 no
C5 C4 H4 113.661 no
Pd2 C5 H5 96.621 no
C4 C5 H5 112.417 no
C6 C5 H5 113.068 no
Pd3 C6 H6 111.209 no
C5 C6 H6 111.504 no
C7 C6 H6 111.088 no
Pd3 C7 H7 121.969 no
C6 C7 H7 114.294 no
C8 C7 H7 114.008 no
Pd3 C8 H8 112.087 no
C1 C8 H8 111.614 no
C7 C8 H8 112.188 no
Pd1 C9 H9 112.254 no
C10 C9 H9 112.037 no
C16 C9 H9 112.079 no
Pd1 C10 H10 121.402 no
C9 C10 H10 114.425 no
C11 C10 H10 114.119 no
Pd1 C11 H11 111.352 no
C10 C11 H11 111.323 no
C12 C11 H11 111.119 no
Pd2 C12 H12 98.658 no
C11 C12 H12 113.264 no
C13 C12 H12 113.340 no
Pd2 C13 H13 95.878 no
C12 C13 H13 112.577 no
C14 C13 H13 113.099 no
Pd3 C14 H14 111.579 no
C13 C14 H14 111.259 no
C15 C14 H14 111.525 no
Pd3 C15 H15 120.299 no
C14 C15 H15 114.099 no
C16 C15 H15 114.477 no
Pd3 C16 H16 111.671 no
C9 C16 H16 111.945 no
C15 C16 H16 111.457 no
C18 C17 H17 118.991 no
C22 C17 H17 119.855 no
C17 C18 H18 121.052 no
C19 C18 H18 120.580 no
C18 C19 H19 120.006 no
C20 C19 H19 119.596 no
C19 C20 H20 119.965 no
C21 C20 H20 119.983 no
C20 C21 H21 119.609 no
C22 C21 H21 120.264 no
C17 C22 H22 120.014 no
C21 C22 H22 120.155 no

loop_
_geom_bond_atom_site_label_1
_geom_bond_atom_site_label_2
_geom_bond_distance
_geom_bond_publ_flag
Pd1 Pd2 2.7321(8) yes
Pd1 C1 2.306(8) yes
Pd1 C2 2.130(7) yes
Pd1 C3 2.291(7) yes
Pd1 C9 2.294(7) yes
Pd1 C10 2.122(7) yes
Pd1 C11 2.305(7) yes
Pd2 Pd3 2.7359(8) yes
Pd2 O1 2.228(6) yes
Pd2 C4 2.204(7) yes
Pd2 C5 2.193(6) yes
Pd2 C12 2.194(6) yes
Pd2 C13 2.207(6) yes
Pd3 C6 2.291(6) yes
Pd3 C7 2.140(7) yes
Pd3 C8 2.312(7) yes
Pd3 C14 2.316(6) yes
Pd3 C15 2.142(7) yes
Pd3 C16 2.310(7) yes
F1 B1 1.378(9) yes
F2 B1 1.375(10) yes
F3 B1 1.401(9) yes
F4 B1 1.400(9) yes
F5 B2 1.361(12) yes
F6 B2 1.363(12) yes
F7 B2 1.408(11) yes
F8 B2 1.345(12) yes
C1 C2 1.420(11) yes
C1 C8 1.464(10) yes
C2 C3 1.414(11) yes
C3 C4 1.438(10) yes
C4 C5 1.413(10) yes
C5 C6 1.422(10) yes
C6 C7 1.418(10) yes
C7 C8 1.404(10) yes
C9 C10 1.394(11) yes
C9 C16 1.462(10) yes
C10 C11 1.442(11) yes
C11 C12 1.430(11) yes
C12 C13 1.428(10) yes
C13 C14 1.412(10) yes
C14 C15 1.444(10) yes
C15 C16 1.398(10) yes
C17 C18 1.403(12) yes
C17 C22 1.376(11) yes
C18 C19 1.405(12) yes
C19 C20 1.384(12) yes
C20 C21 1.393(11) yes
C21 C22 1.388(12) yes
C1 H1 1.000 no
C2 H2 0.950 no
C3 H3 1.000 no
C4 H4 0.950 no
C5 H5 0.950 no
C6 H6 1.000 no
C7 H7 0.950 no
C8 H8 1.000 no
C9 H9 1.000 no
C10 H10 0.950 no
C11 H11 1.000 no
C12 H12 0.950 no
C13 H13 0.950 no
C14 H14 1.000 no
C15 H15 0.950 no
C16 H16 1.000 no
C17 H17 0.950 no
C18 H18 0.950 no
C19 H19 0.950 no
C20 H20 0.950 no
C21 H21 0.950 no
C22 H22 0.950 no

loop_
_geom_contact_atom_site_label_1
_geom_contact_atom_site_label_2
_geom_contact_distance
_geom_contact_publ_flag
_geom_contact_site_symmetry_2
C1 C4 3.444(11) no .
C1 C6 3.413(10) no .
C2 C5 3.414(10) no .
C2 C7 3.379(10) no .
C3 C6 3.395(10) no .
C3 C8 3.415(10) no .
C4 C7 3.429(10) no .
C5 C8 3.413(10) no .
C9 C12 3.432(11) no .
C9 C14 3.424(10) no .
C10 C13 3.452(10) no .
C10 C15 3.391(10) no .
C11 C14 3.396(10) no .
C11 C16 3.405(10) no .
C12 C15 3.441(10) no .
C13 C16 3.417(10) no .
C17 C20 2.772(11) no .
C18 C21 2.792(12) no .
C19 C22 2.783(11) no .
Pd1 C19 3.582(7) no .
Pd3 O1 3.587(6) no 2_755
Pd3 O2 2.832(7) no 2_755
F1 F8 3.391(9) no 4_455
F1 O1 2.851(7) no 1_455
F1 C4 3.387(9) no 1_455
F1 C5 3.275(8) no 1_455
F1 C15 3.182(8) no 2_645
F1 C16 3.202(8) no 2_645
F1 C17 3.391(9) no .
F1 C22 3.432(9) no .
F2 O2 3.222(8) no 4_455
F2 C1 3.319(10) no 3_666
F2 C11 3.538(9) no 4_455
F2 C20 3.203(10) no 4_455
F2 C21 3.245(10) no 4_455
F3 C1 3.567(9) no 3_666
F3 C2 3.431(9) no 3_666
F3 C5 3.260(8) no 1_455
F3 C6 3.522(8) no 3_766
F3 C17 3.551(10) no .
F3 C17 3.240(9) no 3_666
F3 C18 3.253(10) no 3_666
F4 F6 3.352(8) no 4_555
F4 O2 2.924(7) no 4_455
F4 C6 3.413(8) no 3_766
F4 C7 3.308(8) no 3_766
F4 C12 3.327(8) no 4_455
F4 C22 3.342(9) no .
F5 F5 3.286(10) no 3_665
F5 C13 3.429(11) no 1_455
F5 C14 3.369(11) no 3_765
F5 C19 3.344(11) no .
F5 C20 3.540(11) no .
F6 F4 3.352(8) no 4_454
F6 C7 3.191(10) no 2_645
F6 C8 3.488(9) no 2_645
F6 C9 3.517(9) no 3_665
F6 C12 3.442(10) no 1_455
F6 C13 3.314(10) no 1_455
F7 O2 2.743(9) no 4_454
F7 C9 3.406(10) no 3_665
F7 C21 3.454(11) no 4_454
F8 F1 3.391(9) no 4_554
F8 O2 3.138(9) no 4_454
F8 C4 3.483(12) no 4_454
F8 C8 3.583(11) no 2_645
F8 C15 3.559(10) no 3_765
O1 Pd3 3.587(6) no 2_745
O1 F1 2.851(7) no 1_655
O1 O2 2.668(9) no .
O1 C17 3.527(10) no 1_655
O1 C18 3.575(10) no 1_655
O2 Pd3 2.832(7) no 2_745
O2 F2 3.222(8) no 4_554
O2 F4 2.924(7) no 4_554
O2 F7 2.743(9) no 4_555
O2 F8 3.138(9) no 4_555
O2 O1 2.668(9) no .
O2 C6 3.586(9) no 2_745
O2 C7 3.434(9) no 2_745
O2 C14 3.573(9) no 2_745
O2 C15 3.407(9) no 2_745
O2 B1 3.449(10) no 4_554
O2 B2 3.479(11) no 4_555
C1 F2 3.319(10) no 3_666
C1 F3 3.567(9) no 3_666
C2 F3 3.431(9) no 3_666
C2 C4 3.298(10) no 3_766
C2 C5 3.366(10) no 3_766
C2 C17 3.475(11) no .
C4 F1 3.387(9) no 1_655
C4 F8 3.483(12) no 4_555
C4 C2 3.298(10) no 3_766
C5 F1 3.275(8) no 1_655
C5 F3 3.260(8) no 1_655
C5 C2 3.366(10) no 3_766
C6 F3 3.522(8) no 3_766
C6 F4 3.413(8) no 3_766
C6 O2 3.586(9) no 2_755
C7 F4 3.308(8) no 3_766
C7 F6 3.191(10) no 2_655
C7 O2 3.434(9) no 2_755
C8 F6 3.488(9) no 2_655
C8 F8 3.583(11) no 2_655
C9 F6 3.517(9) no 3_665
C9 F7 3.406(10) no 3_665
C9 C12 3.470(9) no 3_765
C10 C12 3.535(10) no 3_765
C10 C13 3.402(9) no 3_765
C10 C14 3.467(9) no 3_765
C10 C15 3.532(10) no 3_765
C10 C19 3.592(10) no .
C11 F2 3.538(9) no 4_554
C11 C15 3.455(9) no 3_765
C11 C16 3.574(9) no 3_765
C12 F4 3.327(8) no 4_554
C12 F6 3.442(10) no 1_655
C12 C9 3.470(9) no 3_765
C12 C10 3.535(10) no 3_765
C13 F5 3.429(11) no 1_655
C13 F6 3.314(10) no 1_655
C13 C10 3.402(9) no 3_765
C14 F5 3.369(11) no 3_765
C14 O2 3.573(9) no 2_755
C14 C10 3.467(9) no 3_765
C15 F1 3.182(8) no 2_655
C15 F8 3.559(10) no 3_765
C15 O2 3.407(9) no 2_755
C15 C10 3.532(10) no 3_765
C15 C11 3.455(9) no 3_765
C16 F1 3.202(8) no 2_655
C16 C11 3.574(9) no 3_765
C17 F1 3.391(9) no .
C17 F3 3.551(10) no .
C17 F3 3.240(9) no 3_666
C17 O1 3.527(10) no 1_455
C17 C2 3.475(11) no .
C18 F3 3.253(10) no 3_666
C18 O1 3.575(10) no 1_455
C19 Pd1 3.582(7) no .
C19 F5 3.344(11) no .
C19 C10 3.592(10) no .
C20 F2 3.203(10) no 4_554
C20 F5 3.540(11) no .
C21 F2 3.245(10) no 4_554
C21 F7 3.454(11) no 4_555
C22 F1 3.432(9) no .
C22 F4 3.342(9) no .
B1 O2 3.449(10) no 4_455
B2 O2 3.479(11) no 4_454
Pd2 H3 3.4958 no .
Pd2 H6 3.4883 no .
Pd2 H11 3.4736 no .
Pd2 H14 3.4778 no .
O1 H4 2.8417 no .
O1 H5 2.9090 no .
O1 H12 2.7462 no .
O1 H13 2.7684 no .
C1 H3 3.3737 no .
C1 H7 3.3461 no .
C1 H9 3.5897 no .
C2 H4 3.3762 no .
C2 H8 3.4014 no .
C3 H1 3.3828 no .
C3 H5 3.3653 no .
C4 H2 3.3519 no .
C4 H6 3.3848 no .
C5 H3 3.3911 no .
C5 H7 3.3439 no .
C6 H4 3.3675 no .
C6 H8 3.3624 no .
C7 H1 3.4036 no .
C7 H5 3.3673 no .
C8 H2 3.3537 no .
C8 H6 3.3498 no .
C9 H11 3.3608 no .
C9 H15 3.3525 no .
C10 H12 3.4003 no .
C10 H16 3.3853 no .
C11 H9 3.3763 no .
C11 H13 3.3723 no .
C12 H10 3.3749 no .
C12 H14 3.3892 no .
C13 H11 3.3979 no .
C13 H15 3.3546 no .
C14 H12 3.3661 no .
C14 H16 3.3757 no .
C15 H9 3.3916 no .
C15 H13 3.3843 no .
C16 H10 3.3466 no .
C16 H14 3.3686 no .
C17 H19 3.2735 no .
C17 H21 3.2500 no .
C18 H20 3.2767 no .
C18 H22 3.2765 no .
C19 H17 3.2675 no .
C19 H21 3.2591 no .
C20 H18 3.2775 no .
C20 H22 3.2677 no .
C21 H17 3.2494 no .
C21 H19 3.2606 no .
C22 H18 3.2788 no .
C22 H20 3.2656 no .
H1 H2 2.1955 no .
H1 H8 2.2209 no .
H1 H9 3.4404 no .
H2 H3 2.1790 no .
H3 H4 2.1792 no .
H4 H5 2.1567 no .
H5 H6 2.1644 no .
H6 H7 2.1824 no .
H7 H8 2.1816 no .
H8 H16 3.4522 no .
H9 H10 2.1741 no .
H9 H16 2.2114 no .
H10 H11 2.2070 no .
H11 H12 2.1679 no .
H12 H13 2.1696 no .
H13 H14 2.1528 no .
H14 H15 2.2101 no .
H15 H16 2.1682 no .
H17 H18 2.3537 no .
H17 H22 2.3241 no .
H18 H19 2.3629 no .
H19 H20 2.3273 no .
H20 H21 2.3373 no .
H21 H22 2.3438 no .
F1 H4 2.7440 no 1_455
F1 H5 2.5060 no 1_455
F1 H15 2.4820 no 2_645
F1 H16 2.4712 no 2_645
F1 H17 3.1293 no .
F1 H22 3.2023 no .
F2 H1 2.3741 no 3_666
F2 H11 2.5835 no 4_455
F2 H12 3.4709 no 4_455
F2 H15 3.3665 no 2_645
F2 H20 2.5928 no 4_455
F2 H21 2.6641 no 4_455
F3 H1 2.9106 no 3_666
F3 H2 2.6496 no 3_666
F3 H5 2.5691 no 1_455
F3 H6 2.5223 no 3_766
F3 H17 2.7527 no .
F3 H17 2.7091 no 3_666
F3 H18 2.7505 no 3_666
F4 H6 2.6894 no 3_766
F4 H7 2.5802 no 3_766
F4 H11 3.0905 no 4_455
F4 H12 2.5064 no 4_455
F4 H16 2.9352 no 2_645
F4 H17 3.2663 no .
F4 H22 2.5913 no .
F5 H9 3.2254 no 3_665
F5 H10 3.2147 no 3_665
F5 H13 2.8197 no 1_455
F5 H14 3.4046 no 1_455
F5 H14 2.4527 no 3_765
F5 H15 3.4690 no 3_765
F5 H19 2.6984 no .
F5 H19 2.7196 no 3_665
F5 H20 3.0842 no .
F6 H7 2.3955 no 2_645
F6 H8 3.0216 no 2_645
F6 H9 2.6472 no 3_665
F6 H12 2.9422 no 1_455
F6 H13 2.7343 no 1_455
F6 H22 2.8547 no 4_454
F7 H9 2.4553 no 3_665
F7 H14 3.2627 no 3_765
F7 H18 3.3714 no 3_665
F7 H19 3.3513 no 3_665
F7 H21 2.6673 no 4_454
F7 H22 3.4096 no 4_454
F8 H3 3.2589 no 4_454
F8 H4 2.6234 no 4_454
F8 H8 3.1426 no 2_645
F8 H14 3.2080 no 3_765
F8 H15 2.7290 no 3_765
F8 H20 2.8949 no .
O1 H7 3.5480 no 2_745
O1 H8 3.2895 no 2_745
O1 H15 3.4703 no 2_745
O1 H16 3.2620 no 2_745
O2 H4 3.5595 no .
O2 H6 3.2305 no 2_745
O2 H7 3.2171 no 2_745
O2 H12 3.1160 no .
O2 H14 3.2229 no 2_745
O2 H15 3.1565 no 2_745
O2 H18 3.2275 no 2_645
C1 H4 3.5817 no 3_766
C1 H21 3.3796 no 2_655
C2 H4 3.5829 no 3_766
C2 H17 3.5880 no .
C4 H2 3.1516 no 3_766
C5 H2 2.8558 no 3_766
C5 H17 3.4525 no 1_655
C5 H18 3.5885 no 1_655
C6 H2 3.2309 no 3_766
C6 H3 3.5563 no 3_766
C6 H17 3.4119 no 3_766
C6 H18 3.2885 no 1_655
C7 H3 3.2716 no 3_766
C7 H22 3.5585 no 3_766
C8 H21 3.5209 no 2_655
C10 H19 3.3943 no .
C10 H20 3.5460 no .
C11 H15 3.5284 no 3_765
C11 H20 3.4084 no .
C12 H9 3.5111 no 3_765
C12 H10 3.4105 no 3_765
C13 H10 2.9100 no 3_765
C13 H19 3.3969 no 1_655
C14 H10 2.8383 no 3_765
C14 H18 3.4448 no 1_655
C14 H19 3.3652 no 1_655
C15 H10 3.1066 no 3_765
C15 H11 3.1330 no 3_765
C16 H11 3.4103 no 3_765
C16 H22 3.5536 no 2_655
C17 H2 2.7437 no .
C17 H3 3.2948 no .
C17 H5 3.0420 no 1_455
C17 H6 3.5895 no 1_455
C17 H6 3.5587 no 3_766
C18 H2 3.1278 no .
C18 H5 3.3448 no 1_455
C18 H6 3.4016 no 1_455
C18 H13 3.3290 no 1_455
C18 H14 3.3731 no 1_455
C19 H10 3.0585 no .
C19 H13 2.9320 no 1_455
C19 H14 3.2079 no 1_455
C20 H8 2.9562 no 2_645
C20 H10 3.2367 no .
C20 H11 3.0035 no .
C21 H1 3.3687 no 2_645
C21 H3 3.2170 no .
C21 H8 3.0103 no 2_645
C21 H11 3.5646 no .
C21 H16 3.3523 no 2_645
C22 H2 3.2653 no .
C22 H3 2.8285 no .
C22 H16 3.0126 no 2_645
B1 H1 3.0786 no 3_666
B1 H5 3.0720 no 1_455
B1 H6 3.1693 no 3_766
B1 H11 3.2544 no 4_455
B1 H12 3.5306 no 4_455
B1 H15 3.3362 no 2_645
B1 H16 3.2127 no 2_645
B1 H17 3.2252 no .
B1 H22 3.3417 no .
B2 H7 3.4887 no 2_645
B2 H8 3.5405 no 2_645
B2 H9 2.9339 no 3_665
B2 H13 3.3428 no 1_455
B2 H14 3.1506 no 3_765
B2 H15 3.5644 no 3_765
B2 H20 3.3719 no .
H1 F2 2.3741 no 3_666
H1 F3 2.9106 no 3_666
H1 C21 3.3687 no 2_655
H1 B1 3.0786 no 3_666
H1 H20 3.3465 no 2_655
H1 H21 2.6600 no 2_655
H2 F3 2.6496 no 3_666
H2 C4 3.1516 no 3_766
H2 C5 2.8558 no 3_766
H2 C6 3.2309 no 3_766
H2 C17 2.7437 no .
H2 C18 3.1278 no .
H2 C22 3.2653 no .
H2 H4 3.4434 no 3_766
H2 H5 2.9793 no 3_766
H2 H6 3.4344 no 3_766
H2 H17 2.7118 no .
H2 H18 3.3299 no .
H2 H22 3.5599 no .
H3 F8 3.2589 no 4_555
H3 C6 3.5563 no 3_766
H3 C7 3.2716 no 3_766
H3 C17 3.2948 no .
H3 C21 3.2170 no .
H3 C22 2.8285 no .
H3 H7 3.2689 no 3_766
H3 H17 3.5697 no .
H3 H21 3.4300 no .
H3 H22 2.8187 no .
H4 F1 2.7440 no 1_655
H4 F8 2.6234 no 4_555
H4 O2 3.5595 no .
H4 C1 3.5817 no 3_766
H4 C2 3.5829 no 3_766
H4 H2 3.4434 no 3_766
H5 F1 2.5060 no 1_655
H5 F3 2.5691 no 1_655
H5 C17 3.0420 no 1_655
H5 C18 3.3448 no 1_655
H5 B1 3.0720 no 1_655
H5 H2 2.9793 no 3_766
H5 H17 2.6191 no 1_655
H5 H17 3.5077 no 3_766
H5 H18 3.2108 no 1_655
H6 F3 2.5223 no 3_766
H6 F4 2.6894 no 3_766
H6 O2 3.2305 no 2_755
H6 C17 3.5895 no 1_655
H6 C17 3.5587 no 3_766
H6 C18 3.4016 no 1_655
H6 B1 3.1693 no 3_766
H6 H2 3.4344 no 3_766
H6 H17 3.0760 no 1_655
H6 H17 2.8104 no 3_766
H6 H18 2.7301 no 1_655
H6 H22 3.3845 no 3_766
H7 F4 2.5802 no 3_766
H7 F6 2.3955 no 2_655
H7 O1 3.5480 no 2_755
H7 O2 3.2171 no 2_755
H7 B2 3.4887 no 2_655
H7 H3 3.2689 no 3_766
H7 H12 3.3457 no 2_755
H7 H22 2.9165 no 3_766
H8 F6 3.0216 no 2_655
H8 F8 3.1426 no 2_655
H8 O1 3.2895 no 2_755
H8 C20 2.9562 no 2_655
H8 C21 3.0103 no 2_655
H8 B2 3.5405 no 2_655
H8 H20 2.7892 no 2_655
H8 H21 2.9117 no 2_655
H9 F5 3.2254 no 3_665
H9 F6 2.6472 no 3_665
H9 F7 2.4553 no 3_665
H9 C12 3.5111 no 3_765
H9 B2 2.9339 no 3_665
H9 H12 3.4879 no 3_765
H9 H21 3.0728 no 2_655
H9 H22 3.1813 no 2_655
H10 F5 3.2147 no 3_665
H10 C12 3.4105 no 3_765
H10 C13 2.9100 no 3_765
H10 C14 2.8383 no 3_765
H10 C15 3.1066 no 3_765
H10 C19 3.0585 no .
H10 C20 3.2367 no .
H10 H13 3.2706 no 3_765
H10 H14 3.0626 no 3_765
H10 H15 3.2533 no 3_765
H10 H19 2.6837 no .
H10 H20 3.0333 no .
H11 F2 2.5835 no 4_554
H11 F4 3.0905 no 4_554
H11 C15 3.1330 no 3_765
H11 C16 3.4103 no 3_765
H11 C20 3.0035 no .
H11 C21 3.5646 no .
H11 B1 3.2544 no 4_554
H11 H15 2.9489 no 3_765
H11 H16 3.5644 no 3_765
H11 H20 2.6078 no .
H11 H21 3.5773 no .
H12 F2 3.4709 no 4_554
H12 F4 2.5064 no 4_554
H12 F6 2.9422 no 1_655
H12 O2 3.1160 no .
H12 B1 3.5306 no 4_554
H12 H7 3.3457 no 2_745
H12 H9 3.4879 no 3_765
H13 F5 2.8197 no 1_655
H13 F6 2.7343 no 1_655
H13 C18 3.3290 no 1_655
H13 C19 2.9320 no 1_655
H13 B2 3.3428 no 1_655
H13 H10 3.2706 no 3_765
H13 H18 3.3933 no 1_655
H13 H19 2.6922 no 1_655
H14 F5 3.4046 no 1_655
H14 F5 2.4527 no 3_765
H14 F7 3.2627 no 3_765
H14 F8 3.2080 no 3_765
H14 O2 3.2229 no 2_755
H14 C18 3.3731 no 1_655
H14 C19 3.2079 no 1_655
H14 B2 3.1506 no 3_765
H14 H10 3.0626 no 3_765
H14 H18 2.9361 no 1_655
H14 H19 2.5924 no 1_655
H15 F1 2.4820 no 2_655
H15 F2 3.3665 no 2_655
H15 F5 3.4690 no 3_765
H15 F8 2.7290 no 3_765
H15 O1 3.4703 no 2_755
H15 O2 3.1565 no 2_755
H15 C11 3.5284 no 3_765
H15 B1 3.3362 no 2_655
H15 B2 3.5644 no 3_765
H15 H10 3.2533 no 3_765
H15 H11 2.9489 no 3_765
H15 H20 3.3143 no 3_765
H16 F1 2.4712 no 2_655
H16 F4 2.9352 no 2_655
H16 O1 3.2620 no 2_755
H16 C21 3.3523 no 2_655
H16 C22 3.0126 no 2_655
H16 B1 3.2127 no 2_655
H16 H11 3.5644 no 3_765
H16 H21 3.2957 no 2_655
H16 H22 2.6587 no 2_655
H17 F1 3.1293 no .
H17 F3 2.7527 no .
H17 F3 2.7091 no 3_666
H17 F4 3.2663 no .
H17 C2 3.5880 no .
H17 C5 3.4525 no 1_455
H17 C6 3.4119 no 3_766
H17 B1 3.2252 no .
H17 H2 2.7118 no .
H17 H3 3.5697 no .
H17 H5 2.6191 no 1_455
H17 H5 3.5077 no 3_766
H17 H6 3.0760 no 1_455
H17 H6 2.8104 no 3_766
H17 H17 3.4981 no 3_666
H18 F3 2.7505 no 3_666
H18 F7 3.3714 no 3_665
H18 O2 3.2275 no 2_655
H18 C5 3.5885 no 1_455
H18 C6 3.2885 no 1_455
H18 C14 3.4448 no 1_455
H18 H2 3.3299 no .
H18 H5 3.2108 no 1_455
H18 H6 2.7301 no 1_455
H18 H13 3.3933 no 1_455
H18 H14 2.9361 no 1_455
H19 F5 2.6984 no .
H19 F5 2.7196 no 3_665
H19 F7 3.3513 no 3_665
H19 C10 3.3943 no .
H19 C13 3.3969 no 1_455
H19 C14 3.3652 no 1_455
H19 H10 2.6837 no .
H19 H13 2.6922 no 1_455
H19 H14 2.5924 no 1_455
H20 F2 2.5928 no 4_554
H20 F5 3.0842 no .
H20 F8 2.8949 no .
H20 C10 3.5460 no .
H20 C11 3.4084 no .
H20 B2 3.3719 no .
H20 H1 3.3465 no 2_645
H20 H8 2.7892 no 2_645
H20 H10 3.0333 no .
H20 H11 2.6078 no .
H20 H15 3.3143 no 3_765
H21 F2 2.6641 no 4_554
H21 F7 2.6673 no 4_555
H21 C1 3.3796 no 2_645
H21 C8 3.5209 no 2_645
H21 H1 2.6600 no 2_645
H21 H3 3.4300 no .
H21 H8 2.9117 no 2_645
H21 H9 3.0728 no 2_645
H21 H11 3.5773 no .
H21 H16 3.2957 no 2_645
H22 F1 3.2023 no .
H22 F4 2.5913 no .
H22 F6 2.8547 no 4_555
H22 F7 3.4096 no 4_555
H22 C7 3.5585 no 3_766
H22 C16 3.5536 no 2_645
H22 B1 3.3417 no .
H22 H2 3.5599 no .
H22 H3 2.8187 no .
H22 H6 3.3845 no 3_766
H22 H7 2.9165 no 3_766
H22 H9 3.1813 no 2_645
H22 H16 2.6587 no 2_645
